data_7110764
loop_
_publ_author_name
'Wolff, J. Jens'
'Seibold, Uwe'
'Oeser, Thomas'

_publ_section_title
;
 Formation of a benzenetrienoid resonance structure in a cyclophane
 containing a trinitrotriaminobenzene unit
;
_journal_issue 1
_journal_name_full 'Chemical Communications'
_journal_page_first 89
_journal_paper_doi 10.1039/a908200j
_journal_year 2000
_chemical_formula_sum 'C33.5 H42 Cl N12 O12'
_chemical_formula_weight 840.24
_chemical_name_systematic
; 
 1,7,8,11,12,15,16,24,31-Nonaaza-10,14,18-trioxo-8,9,12,13,16,17-hexahydro-
 26,28,30-trinitro[6(3)](1,5,9)triphenyleno(1,3,5)cyclophane (1a) 
;
_space_group_IT_number 147
_symmetry_cell_setting trigonal
_symmetry_space_group_name_Hall '-P 3'
_symmetry_space_group_name_H-M 'P -3'
_atom_sites_solution_hydrogens geom
_atom_sites_solution_primary direct
_atom_sites_solution_secondary difmap
_audit_creation_method SHELXL-97
_cell_angle_alpha 90.00
_cell_angle_beta 90.00
_cell_angle_gamma 120.00
_cell_formula_units_Z 2
_cell_length_a 15.267(3)
_cell_length_b 15.267(3)
_cell_length_c 10.921(6)
_cell_measurement_reflns_used 25
_cell_measurement_temperature 294(2)
_cell_measurement_theta_max 17.8
_cell_measurement_theta_min 10.3
_cell_volume 2204.5(14)
_computing_structure_refinement 'SHELXL-97 (Sheldrick, 1997)'
_computing_structure_solution 'SHELXS-97 (Sheldrick, 1990)'
_diffrn_ambient_temperature 294(2)
_diffrn_measured_fraction_theta_full 0.997
_diffrn_measured_fraction_theta_max 0.997
_diffrn_measurement_device_type NONIUS_CAD4
_diffrn_measurement_method \w2\q
_diffrn_radiation_monochromator graphite
_diffrn_radiation_source 'fine-focus sealed tube'
_diffrn_radiation_type MoK\a
_diffrn_radiation_wavelength 0.71073
_diffrn_reflns_av_R_equivalents 0.029
_diffrn_reflns_av_sigmaI/netI 0.073
_diffrn_reflns_limit_h_max 17
_diffrn_reflns_limit_h_min 0
_diffrn_reflns_limit_k_max 17
_diffrn_reflns_limit_k_min 0
_diffrn_reflns_limit_l_max 14
_diffrn_reflns_limit_l_min -14
_diffrn_reflns_number 3941
_diffrn_reflns_theta_full 27.99
_diffrn_reflns_theta_max 27.99
_diffrn_reflns_theta_min 2.42
_diffrn_standards_decay_% -1
_diffrn_standards_interval_count 100
_diffrn_standards_interval_time 60
_diffrn_standards_number 3
_exptl_absorpt_coefficient_mu 0.156
_exptl_absorpt_correction_T_max 0.984
_exptl_absorpt_correction_T_min 0.979
_exptl_absorpt_correction_type gaussian
_exptl_crystal_colour orange
_exptl_crystal_density_diffrn 1.266
_exptl_crystal_density_method 'not measured'
_exptl_crystal_description 'hexagonal plate'
_exptl_crystal_F_000 880
_exptl_crystal_size_max 0.20
_exptl_crystal_size_mid 0.16
_exptl_crystal_size_min 0.16
_refine_diff_density_max 0.492
_refine_diff_density_min -0.374
_refine_diff_density_rms 0.074
_refine_ls_extinction_method none
_refine_ls_goodness_of_fit_ref 0.98
_refine_ls_hydrogen_treatment mixed
_refine_ls_matrix_type full
_refine_ls_number_parameters 209
_refine_ls_number_reflns 3549
_refine_ls_number_restraints 0
_refine_ls_restrained_S_all 0.98
_refine_ls_R_factor_all 0.168
_refine_ls_R_factor_gt 0.067
_refine_ls_shift/su_max 0.000
_refine_ls_shift/su_mean 0.000
_refine_ls_structure_factor_coef Fsqd
_refine_ls_weighting_details 'calc w=1/[\s^2^(Fo^2^)+(0.1440P)^2^+0.0000P] where P=(Fo^2^+2Fc^2^)/3'
_refine_ls_weighting_scheme calc
_refine_ls_wR_factor_gt 0.187
_refine_ls_wR_factor_ref 0.236
_reflns_number_gt 1715
_reflns_number_total 3549
_reflns_threshold_expression >2sigma(I)
_cod_data_source_file a908200jsup1.cif
_cod_data_source_block 766us1
_cod_depositor_comments
;
The following automatic conversions were performed:
'_atom_site_symetry_multiplicity' tag replaced with
'_atom_site_symmetry_multiplicity'.

Automatic conversion script
Id: cif_correct_tags 1440 2010-10-19 06:21:57Z saulius 
;
_cod_original_cell_volume 2204(1)
_cod_original_formula_sum 'C33.50 H42 Cl N12 O12'
_cod_database_code 7110764

loop_
_symmetry_equiv_pos_as_xyz
'x, y, z'
'-y, x-y, z'
'-x+y, -x, z'
'-x, -y, -z'
'y, -x+y, -z'
'x-y, x, -z'

loop_
_atom_site_label
_atom_site_type_symbol
_atom_site_fract_x
_atom_site_fract_y
_atom_site_fract_z
_atom_site_U_iso_or_equiv
_atom_site_adp_type
_atom_site_occupancy
_atom_site_symmetry_multiplicity
_atom_site_calc_flag
_atom_site_refinement_flags
O16 O 0.53725(16) 0.47000(17) 0.2616(3) 0.0614(7) Uani 1 1 d .
O17 O 0.6114(2) 0.5204(2) 0.0886(3) 0.0779(9) Uani 1 1 d .
O18 O 0.34212(15) 0.02317(15) 0.8504(2) 0.0543(6) Uani 1 1 d .
N1 N 0.45862(18) 0.26411(19) 0.1906(2) 0.0428(6) Uani 1 1 d .
H1 H 0.436(2) 0.311(3) 0.186(3) 0.049(9) Uiso 1 1 d .
N7 N 0.46528(16) 0.29356(16) 0.8061(2) 0.0384(6) Uani 1 1 d .
N10 N 0.50595(19) 0.13513(19) 0.8136(3) 0.0418(6) Uani 1 1 d .
H10 H 0.517(3) 0.095(3) 0.812(3) 0.049(11) Uiso 1 1 d .
N15 N 0.59110(19) 0.46907(19) 0.1798(3) 0.0471(7) Uani 1 1 d .
C2 C 0.3760(2) 0.1723(2) 0.2458(3) 0.0476(8) Uani 1 1 d .
H2B H 0.3675 0.1141 0.1999 0.057 Uiso 1 1 calc R
H2A H 0.3138 0.1745 0.2381 0.057 Uiso 1 1 calc R
C3 C 0.3916(3) 0.1579(3) 0.3773(3) 0.0549(9) Uani 1 1 d .
H3A H 0.4529 0.1540 0.3844 0.066 Uiso 1 1 calc R
H3B H 0.3358 0.0935 0.4042 0.066 Uiso 1 1 calc R
C4 C 0.3999(3) 0.2402(3) 0.4638(3) 0.0587(9) Uani 1 1 d .
H4A H 0.4532 0.3056 0.4357 0.070 Uiso 1 1 calc R
H4B H 0.3369 0.2412 0.4631 0.070 Uiso 1 1 calc R
C5 C 0.4225(3) 0.2222(3) 0.5909(3) 0.0553(8) Uani 1 1 d .
H5A H 0.4853 0.2208 0.5905 0.066 Uiso 1 1 calc R
H5B H 0.3692 0.1563 0.6177 0.066 Uiso 1 1 calc R
C6 C 0.4316(2) 0.3010(2) 0.6822(3) 0.0453(8) Uani 1 1 d .
H6A H 0.4788 0.3673 0.6496 0.054 Uiso 1 1 calc R
H6B H 0.3663 0.2967 0.6889 0.054 Uiso 1 1 calc R
C8 C 0.56670(19) 0.3139(2) 0.8119(3) 0.0377(7) Uani 1 1 d .
C9 C 0.58760(19) 0.23487(19) 0.8139(3) 0.0362(6) Uani 1 1 d .
C11 C 0.4111(2) 0.1113(2) 0.8427(3) 0.0414(7) Uani 1 1 d .
C12 C 0.3966(2) 0.1999(2) 0.8711(3) 0.0421(7) Uani 1 1 d .
H12A H 0.3276 0.1814 0.8510 0.051 Uiso 1 1 calc R
H12B H 0.4054 0.2129 0.9585 0.051 Uiso 1 1 calc R
C13 C 0.55966(19) 0.2958(2) 0.1935(3) 0.0363(6) Uani 1 1 d .
C14 C 0.6314(2) 0.4005(2) 0.1919(3) 0.0386(7) Uani 1 1 d .
O30 O 0.1835(15) 0.0057(14) 0.997(3) 0.107(7) Uani 0.45 1 d P
O30A O 0.1759(13) -0.0077(12) 1.010(2) 0.068(5) Uani 0.40 1 d P
O30B O 0.1551(17) -0.0072(19) 0.9309(19) 0.066(7) Uiso 0.15 1 d P
Cl1B Cl -0.0271(13) 0.0940(13) 0.6744(15) 0.105(5) Uiso 0.11 1 d P
Cl1A Cl -0.0686(19) 0.0716(19) 0.657(2) 0.120(7) Uiso 0.11 1 d P
Cl1 Cl -0.0958(14) 0.0276(15) 0.6731(15) 0.110(5) Uiso 0.11 1 d P
C50 C 0.018(3) 0.0383(19) 0.745(2) 0.093(10) Uiso 0.17 1 d P

loop_
_atom_site_aniso_label
_atom_site_aniso_U_11
_atom_site_aniso_U_22
_atom_site_aniso_U_33
_atom_site_aniso_U_23
_atom_site_aniso_U_13
_atom_site_aniso_U_12
O16 0.0397(12) 0.0470(13) 0.1022(19) -0.0117(13) 0.0034(13) 0.0251(11)
O17 0.100(2) 0.0741(18) 0.084(2) 0.0164(15) -0.0092(16) 0.0623(17)
O18 0.0334(11) 0.0323(11) 0.0861(17) -0.0017(11) 0.0094(11) 0.0082(9)
N1 0.0293(12) 0.0336(12) 0.0661(17) -0.0033(11) -0.0017(11) 0.0162(10)
N7 0.0268(11) 0.0321(12) 0.0566(15) -0.0044(10) 0.0005(10) 0.0149(10)
N10 0.0295(12) 0.0258(12) 0.0684(18) -0.0005(11) 0.0054(11) 0.0125(10)
N15 0.0352(13) 0.0355(13) 0.0737(19) -0.0093(13) -0.0115(13) 0.0199(11)
C2 0.0340(15) 0.0385(16) 0.062(2) -0.0065(14) 0.0042(13) 0.0123(13)
C3 0.057(2) 0.0497(19) 0.063(2) -0.0013(16) 0.0036(16) 0.0307(17)
C4 0.063(2) 0.052(2) 0.063(2) -0.0059(17) -0.0044(18) 0.0308(17)
C5 0.062(2) 0.0437(17) 0.060(2) -0.0024(15) 0.0030(17) 0.0262(16)
C6 0.0390(15) 0.0414(16) 0.059(2) -0.0055(14) -0.0027(14) 0.0226(14)
C8 0.0275(13) 0.0356(15) 0.0512(17) -0.0032(12) 0.0002(12) 0.0166(11)
C9 0.0282(13) 0.0265(13) 0.0499(17) -0.0009(12) 0.0010(11) 0.0105(11)
C11 0.0299(14) 0.0335(14) 0.0558(18) -0.0027(13) 0.0008(13) 0.0122(12)
C12 0.0283(13) 0.0380(15) 0.0583(18) -0.0037(13) 0.0050(12) 0.0154(12)
C13 0.0305(13) 0.0348(14) 0.0442(16) -0.0016(12) -0.0012(12) 0.0168(11)
C14 0.0341(15) 0.0312(14) 0.0533(17) -0.0015(12) -0.0031(12) 0.0184(12)
O30 0.084(10) 0.081(10) 0.121(13) 0.025(8) 0.012(8) 0.016(7)
O30A 0.046(6) 0.027(4) 0.137(14) 0.024(5) 0.048(7) 0.022(4)

loop_
_atom_type_symbol
_atom_type_description
_atom_type_scat_dispersion_real
_atom_type_scat_dispersion_imag
_atom_type_scat_source
C C 0.0033 0.0016 'International Tables Vol C Tables 4.2.6.8 and 6.1.1.4'
H H 0.0000 0.0000 'International Tables Vol C Tables 4.2.6.8 and 6.1.1.4'
N N 0.0061 0.0033 'International Tables Vol C Tables 4.2.6.8 and 6.1.1.4'
O O 0.0106 0.0060 'International Tables Vol C Tables 4.2.6.8 and 6.1.1.4'
Cl Cl 0.1484 0.1585 'International Tables Vol C Tables 4.2.6.8 and 6.1.1.4'

loop_
_geom_angle_atom_site_label_1
_geom_angle_atom_site_label_2
_geom_angle_atom_site_label_3
_geom_angle
_geom_angle_site_symmetry_1
_geom_angle_site_symmetry_3
C13 N1 C2 127.4(3) . .
C13 N1 H1 121(2) . .
C2 N1 H1 107(2) . .
C8 N7 C12 111.2(2) . .
C8 N7 C6 114.1(2) . .
C12 N7 C6 114.4(2) . .
C11 N10 C9 123.1(3) . .
C11 N10 H10 117(3) . .
C9 N10 H10 118(3) . .
O17 N15 O16 123.5(3) . .
O17 N15 C14 118.4(3) . .
O16 N15 C14 118.0(3) . .
N1 C2 C3 114.3(3) . .
N1 C2 H2B 108.7 . .
C3 C2 H2B 108.7 . .
N1 C2 H2A 108.7 . .
C3 C2 H2A 108.7 . .
H2B C2 H2A 107.6 . .
C2 C3 C4 115.4(3) . .
C2 C3 H3A 108.4 . .
C4 C3 H3A 108.4 . .
C2 C3 H3B 108.4 . .
C4 C3 H3B 108.4 . .
H3A C3 H3B 107.5 . .
C5 C4 C3 110.9(3) . .
C5 C4 H4A 109.5 . .
C3 C4 H4A 109.5 . .
C5 C4 H4B 109.5 . .
C3 C4 H4B 109.5 . .
H4A C4 H4B 108.0 . .
C4 C5 C6 114.0(3) . .
C4 C5 H5A 108.8 . .
C6 C5 H5A 108.8 . .
C4 C5 H5B 108.8 . .
C6 C5 H5B 108.8 . .
H5A C5 H5B 107.7 . .
N7 C6 C5 116.2(3) . .
N7 C6 H6A 108.2 . .
C5 C6 H6A 108.2 . .
N7 C6 H6B 108.2 . .
C5 C6 H6B 108.2 . .
H6A C6 H6B 107.4 . .
C9 C8 C9 118.4(3) 3_665 .
C9 C8 N7 121.1(2) 3_665 .
C9 C8 N7 120.5(2) . .
C8 C9 C8 121.6(3) 2_655 .
C8 C9 N10 120.0(2) 2_655 .
C8 C9 N10 118.4(2) . .
O18 C11 N10 122.1(3) . .
O18 C11 C12 122.5(3) . .
N10 C11 C12 115.3(2) . .
N7 C12 C11 114.9(2) . .
N7 C12 H12A 108.5 . .
C11 C12 H12A 108.5 . .
N7 C12 H12B 108.5 . .
C11 C12 H12B 108.5 . .
H12A C12 H12B 107.5 . .
N1 C13 C14 124.2(2) . 2_655
N1 C13 C14 119.9(2) . .
C14 C13 C14 115.8(3) 2_655 .
C13 C14 C13 124.1(3) 3_665 .
C13 C14 N15 119.3(2) 3_665 .
C13 C14 N15 116.4(2) . .
O30 O30B O30A 13(2) . .
Cl1A Cl1B Cl1 31(3) . .
Cl1A Cl1B C50 120(4) . .
Cl1 Cl1B C50 89(2) . .
Cl1A Cl1B C50 91(4) . 2
Cl1 Cl1B C50 60.4(16) . 2
C50 Cl1B C50 28.5(19) . 2
Cl1A Cl1B Cl1 143(3) . 3
Cl1 Cl1B Cl1 122.3(18) . 3
C50 Cl1B Cl1 44.3(15) . 3
C50 Cl1B Cl1 68.2(11) 2 3
Cl1B Cl1A Cl1 120(6) . .
Cl1B Cl1A C50 45(3) . .
Cl1 Cl1A C50 75(3) . .
Cl1B Cl1A C50 71(4) . 2
Cl1 Cl1A C50 49(3) . 2
C50 Cl1A C50 26.4(15) . 2
Cl1A Cl1 Cl1B 29(3) . .
Cl1A Cl1 C50 114(4) . 2
Cl1B Cl1 C50 85(2) . 2
Cl1A Cl1 C50 86(4) . .
Cl1B Cl1 C50 57.0(16) . .
C50 Cl1 C50 28.4(18) 2 .
Cl1A Cl1 Cl1B 139(3) . 2
Cl1B Cl1 Cl1B 117.7(18) . 2
C50 Cl1 Cl1B 42.5(15) 2 2
C50 Cl1 Cl1B 66.7(11) . 2
C50 C50 C50 60.000(9) 2 3
C50 C50 Cl1B 94(6) 2 .
C50 C50 Cl1B 142(4) 3 .
C50 C50 Cl1 140(4) 2 3
C50 C50 Cl1 92(6) 3 3
Cl1B C50 Cl1 93.2(16) . 3
C50 C50 Cl1B 111(5) 2 3
C50 C50 Cl1B 57(5) 3 3
Cl1B C50 Cl1B 118.9(19) . 3
Cl1 C50 Cl1B 34.2(13) 3 3
C50 C50 Cl1 60(5) 2 .
C50 C50 Cl1 114(5) 3 .
Cl1B C50 Cl1 34.1(13) . .
Cl1 C50 Cl1 119.0(18) 3 .
Cl1B C50 Cl1 129.0(16) 3 .
C50 C50 Cl1A 79(5) 2 .
C50 C50 Cl1A 129(4) 3 .
Cl1B C50 Cl1A 15.4(12) . .
Cl1 C50 Cl1A 104.4(16) 3 .
Cl1B C50 Cl1A 124.0(16) 3 .
Cl1 C50 Cl1A 18.7(9) . .
C50 C50 Cl1A 126(4) 2 3
C50 C50 Cl1A 75(5) 3 3
Cl1B C50 Cl1A 105.3(17) . 3
Cl1 C50 Cl1A 16.8(12) 3 3
Cl1B C50 Cl1A 17.5(9) 3 3
Cl1 C50 Cl1A 124.4(15) . 3
Cl1A C50 Cl1A 113.8(17) . 3

loop_
_geom_bond_atom_site_label_1
_geom_bond_atom_site_label_2
_geom_bond_distance
_geom_bond_site_symmetry_2
O16 N15 1.219(4) .
O17 N15 1.208(4) .
O18 C11 1.228(3) .
N1 C13 1.367(3) .
N1 C2 1.467(4) .
N1 H1 0.93(4) .
N7 C8 1.420(3) .
N7 C12 1.466(4) .
N7 C6 1.472(4) .
N10 C11 1.342(4) .
N10 C9 1.405(3) .
N10 H10 0.72(3) .
N15 C14 1.461(3) .
C2 C3 1.491(5) .
C2 H2B 0.9700 .
C2 H2A 0.9700 .
C3 C4 1.526(5) .
C3 H3A 0.9700 .
C3 H3B 0.9700 .
C4 C5 1.488(5) .
C4 H4A 0.9700 .
C4 H4B 0.9700 .
C5 C6 1.514(4) .
C5 H5A 0.9700 .
C5 H5B 0.9700 .
C6 H6A 0.9700 .
C6 H6B 0.9700 .
C8 C9 1.388(4) 3_665
C8 C9 1.393(4) .
C9 C8 1.388(4) 2_655
C11 C12 1.509(4) .
C12 H12A 0.9700 .
C12 H12B 0.9700 .
C13 C14 1.399(4) 2_655
C13 C14 1.416(4) .
C14 C13 1.399(4) 3_665
O30 O30B 0.81(3) .
O30A O30B 0.92(3) .
Cl1B Cl1A 0.58(3) .
Cl1B Cl1 1.03(3) .
Cl1B C50 1.55(4) .
Cl1B C50 1.83(5) 2
Cl1B Cl1 2.28(3) 3
Cl1A Cl1 0.61(3) .
Cl1A C50 1.90(5) .
Cl1A C50 1.93(5) 2
Cl1 C50 1.60(4) 2
Cl1 C50 1.84(5) .
Cl1 Cl1B 2.28(3) 2
C50 C50 0.88(4) 2
C50 C50 0.88(4) 3
C50 Cl1 1.60(4) 3
C50 Cl1B 1.83(5) 3
C50 Cl1A 1.93(5) 3

loop_
_geom_torsion_atom_site_label_1
_geom_torsion_atom_site_label_2
_geom_torsion_atom_site_label_3
_geom_torsion_atom_site_label_4
_geom_torsion
_geom_torsion_site_symmetry_1
_geom_torsion_site_symmetry_4
C13 N1 C2 C3 50.9(4) . .
N1 C2 C3 C4 61.9(4) . .
C2 C3 C4 C5 -176.1(3) . .
C3 C4 C5 C6 -179.9(3) . .
C8 N7 C6 C5 67.0(3) . .
C12 N7 C6 C5 -62.6(3) . .
C4 C5 C6 N7 -173.2(3) . .
C12 N7 C8 C9 -148.0(3) . 3_665
C6 N7 C8 C9 80.8(3) . 3_665
C12 N7 C8 C9 32.9(4) . .
C6 N7 C8 C9 -98.3(3) . .
C9 C8 C9 C8 -3.2(6) 3_665 2_655
N7 C8 C9 C8 175.97(18) . 2_655
C9 C8 C9 N10 179.11(19) 3_665 .
N7 C8 C9 N10 -1.7(4) . .
C11 N10 C9 C8 164.6(3) . 2_655
C11 N10 C9 C8 -17.6(5) . .
C9 N10 C11 O18 -174.7(3) . .
C9 N10 C11 C12 2.5(4) . .
C8 N7 C12 C11 -46.6(3) . .
C6 N7 C12 C11 84.4(3) . .
O18 C11 C12 N7 -152.5(3) . .
N10 C11 C12 N7 30.3(4) . .
C2 N1 C13 C14 34.1(5) . 2_655
C2 N1 C13 C14 -149.2(3) . .
N1 C13 C14 C13 -179.4(2) . 3_665
C14 C13 C14 C13 -2.5(6) 2_655 3_665
N1 C13 C14 N15 -3.5(4) . .
C14 C13 C14 N15 173.41(18) 2_655 .
O17 N15 C14 C13 61.0(4) . 3_665
O16 N15 C14 C13 -120.2(3) . 3_665
O17 N15 C14 C13 -115.1(3) . .
O16 N15 C14 C13 63.7(4) . .
C50 Cl1B Cl1A Cl1 8(8) . .
C50 Cl1B Cl1A Cl1 7(6) 2 .
Cl1 Cl1B Cl1A Cl1 60(9) 3 .
Cl1 Cl1B Cl1A C50 -8(8) . .
C50 Cl1B Cl1A C50 -2(3) 2 .
Cl1 Cl1B Cl1A C50 52(5) 3 .
Cl1 Cl1B Cl1A C50 -7(6) . 2
C50 Cl1B Cl1A C50 2(3) . 2
Cl1 Cl1B Cl1A C50 54(5) 3 2
C50 Cl1A Cl1 Cl1B 6(6) . .
C50 Cl1A Cl1 Cl1B 8(7) 2 .
Cl1B Cl1A Cl1 C50 -8(7) . 2
C50 Cl1A Cl1 C50 -2(2) . 2
Cl1B Cl1A Cl1 C50 -6(6) . .
C50 Cl1A Cl1 C50 2(2) 2 .
Cl1B Cl1A Cl1 Cl1B -53(8) . 2
C50 Cl1A Cl1 Cl1B -47(4) . 2
C50 Cl1A Cl1 Cl1B -45(4) 2 2
C50 Cl1B Cl1 Cl1A -173(7) . .
C50 Cl1B Cl1 Cl1A -172(7) 2 .
Cl1 Cl1B Cl1 Cl1A -142(6) 3 .
Cl1A Cl1B Cl1 C50 172(7) . 2
C50 Cl1B Cl1 C50 -0.5(17) . 2
Cl1 Cl1B Cl1 C50 30(2) 3 2
Cl1A Cl1B Cl1 C50 173(7) . .
C50 Cl1B Cl1 C50 0.5(17) 2 .
Cl1 Cl1B Cl1 C50 30.8(16) 3 .
Cl1A Cl1B Cl1 Cl1B 144(6) . 2
C50 Cl1B Cl1 Cl1B -29(2) . 2
C50 Cl1B Cl1 Cl1B -28.7(16) 2 2
Cl1 Cl1B Cl1 Cl1B 2(3) 3 2
Cl1A Cl1B C50 C50 -3(5) . 2
Cl1 Cl1B C50 C50 1(3) . 2
Cl1 Cl1B C50 C50 -141(3) 3 2
Cl1A Cl1B C50 C50 41(10) . 3
Cl1 Cl1B C50 C50 45(9) . 3
C50 Cl1B C50 C50 44(6) 2 3
Cl1 Cl1B C50 C50 -97(9) 3 3
Cl1A Cl1B C50 Cl1 137(4) . 3
Cl1 Cl1B C50 Cl1 141.7(18) . 3
C50 Cl1B C50 Cl1 141(3) 2 3
Cl1A Cl1B C50 Cl1B 114(4) . 3
Cl1 Cl1B C50 Cl1B 117.9(19) . 3
C50 Cl1B C50 Cl1B 117(3) 2 3
Cl1 Cl1B C50 Cl1B -23.8(13) 3 3
Cl1A Cl1B C50 Cl1 -4(4) . .
C50 Cl1B C50 Cl1 -1(3) 2 .
Cl1 Cl1B C50 Cl1 -141.7(18) 3 .
Cl1 Cl1B C50 Cl1A 4(4) . .
C50 Cl1B C50 Cl1A 3(5) 2 .
Cl1 Cl1B C50 Cl1A -137(4) 3 .
Cl1A Cl1B C50 Cl1A 126(5) . 3
Cl1 Cl1B C50 Cl1A 129.9(17) . 3
C50 Cl1B C50 Cl1A 129(3) 2 3
Cl1 Cl1B C50 Cl1A -11.8(11) 3 3
Cl1A Cl1 C50 C50 -175(5) . 2
Cl1B Cl1 C50 C50 -179(3) . 2
Cl1B Cl1 C50 C50 -27(3) 2 2
Cl1A Cl1 C50 C50 -148(4) . 3
Cl1B Cl1 C50 C50 -151(4) . 3
C50 Cl1 C50 C50 27.7(9) 2 3
Cl1B Cl1 C50 C50 1(3) 2 3
Cl1A Cl1 C50 Cl1B 4(3) . .
C50 Cl1 C50 Cl1B 179(3) 2 .
Cl1B Cl1 C50 Cl1B 152.0(19) 2 .
Cl1A Cl1 C50 Cl1 -42(4) . 3
Cl1B Cl1 C50 Cl1 -45(2) . 3
C50 Cl1 C50 Cl1 134(4) 2 3
Cl1B Cl1 C50 Cl1 107(2) 2 3
Cl1A Cl1 C50 Cl1B -81(4) . 3
Cl1B Cl1 C50 Cl1B -85(2) . 3
C50 Cl1 C50 Cl1B 94(3) 2 3
Cl1B Cl1 C50 Cl1B 67.1(18) 2 3
Cl1B Cl1 C50 Cl1A -4(3) . .
C50 Cl1 C50 Cl1A 175(5) 2 .
Cl1B Cl1 C50 Cl1A 148(3) 2 .
Cl1A Cl1 C50 Cl1A -60(4) . 3
Cl1B Cl1 C50 Cl1A -64(2) . 3
C50 Cl1 C50 Cl1A 115(3) 2 3
Cl1B Cl1 C50 Cl1A 88.2(18) 2 3
Cl1B Cl1A C50 C50 177(5) . 2
Cl1 Cl1A C50 C50 4(4) . 2
Cl1B Cl1A C50 C50 -148(7) . 3
Cl1 Cl1A C50 C50 39(6) . 3
C50 Cl1A C50 C50 35(3) 2 3
Cl1 Cl1A C50 Cl1B -173(7) . .
C50 Cl1A C50 Cl1B -177(5) 2 .
Cl1B Cl1A C50 Cl1 -44(4) . 3
Cl1 Cl1A C50 Cl1 143(4) . 3
C50 Cl1A C50 Cl1 139(3) 2 3
Cl1B Cl1A C50 Cl1B -75(4) . 3
Cl1 Cl1A C50 Cl1B 112(4) . 3
C50 Cl1A C50 Cl1B 108(3) 2 3
Cl1B Cl1A C50 Cl1 173(7) . .
C50 Cl1A C50 Cl1 -4(4) 2 .
Cl1B Cl1A C50 Cl1A -59(5) . 3
Cl1 Cl1A C50 Cl1A 128(3) . 3
C50 Cl1A C50 Cl1A 124(3) 2 3
